data_1553201
loop_
_publ_author_name
'Acharya, A.'
'Eickhoff, J. A.'
'Chen, K.'
'Catalano, V. J.'
'Jeffrey, C. S.'

_publ_section_title
;
 Access to bicyclic hydroxamate macrocycles via intramolecular aza-(4 + 3)
 cyloaddition reactions of aza-oxyallylic cation intermediates
;
_journal_issue 3
_journal_name_full 'Organic Chemistry Frontiers'
_journal_page_first 330
_journal_paper_doi 10.1039/C5QO00315F
_journal_volume 3
_journal_year 2016
_chemical_formula_moiety 'C13 H19 N O5'
_chemical_formula_sum 'C13 H19 N O5'
_chemical_formula_weight 269.29
_chemical_name_common 9
_chemical_name_systematic
()-(1S,11R,12S,14S)-11-Hydroxy-10,10-dimethyl-7,13,15-trioxa-8-azatetracyclo[9.3.1.01,8.012,14]pentadecan-9-one
_space_group_crystal_system monoclinic
_space_group_IT_number 14
_space_group_name_Hall '-P 2yn'
_space_group_name_H-M_alt 'P 1 21/n 1'
_atom_sites_solution_hydrogens geom
_atom_sites_solution_primary direct
_audit_creation_date 2013-12-17
_audit_creation_method
; 
Olex2 1.2 
(compiled 2013.12.10 svn.r2850 for OlexSys, GUI svn.r4736) 
;
_audit_update_record
;
2015-10-06 deposited with the CCDC.
2015-12-28 downloaded from the CCDC.
;
_cell_angle_alpha 90
_cell_angle_beta 107.6889(8)
_cell_angle_gamma 90
_cell_formula_units_Z 4
_cell_length_a 10.9816(5)
_cell_length_b 9.2222(4)
_cell_length_c 13.0751(6)
_cell_measurement_reflns_used 4747
_cell_measurement_temperature 100(2)
_cell_measurement_theta_max 27.50
_cell_measurement_theta_min 2.75
_cell_volume 1261.57(10)
_computing_cell_refinement 'Bruker SAINT'
_computing_data_collection 'Bruker APEX2'
_computing_data_reduction 'Bruker SAINT'
_computing_molecular_graphics 'Olex2 (Dolomanov et al., 2009)'
_computing_publication_material 'Olex2 (Dolomanov et al., 2009)'
_computing_structure_refinement 'ShelXL (Sheldrick, 2008)'
_computing_structure_solution 'ShelXS (Sheldrick, 2008)'
_diffrn_ambient_temperature 100.15
_diffrn_measured_fraction_theta_full 1.000
_diffrn_measured_fraction_theta_max 0.999
_diffrn_measurement_device_type 'Bruker APEX-II CCD'
_diffrn_measurement_method '\f and \w scans'
_diffrn_radiation_type MoK\a
_diffrn_radiation_wavelength 0.71073
_diffrn_reflns_av_R_equivalents 0.0452
_diffrn_reflns_av_unetI/netI 0.0286
_diffrn_reflns_Laue_measured_fraction_full 1.000
_diffrn_reflns_Laue_measured_fraction_max 0.999
_diffrn_reflns_limit_h_max 14
_diffrn_reflns_limit_h_min -14
_diffrn_reflns_limit_k_max 11
_diffrn_reflns_limit_k_min -11
_diffrn_reflns_limit_l_max 16
_diffrn_reflns_limit_l_min -16
_diffrn_reflns_number 21450
_diffrn_reflns_point_group_measured_fraction_full 1.000
_diffrn_reflns_point_group_measured_fraction_max 0.999
_diffrn_reflns_theta_full 25.242
_diffrn_reflns_theta_max 27.531
_diffrn_reflns_theta_min 2.128
_diffrn_standards_number 0
_exptl_absorpt_coefficient_mu 0.109
_exptl_absorpt_correction_T_max 0.7456
_exptl_absorpt_correction_T_min 0.6705
_exptl_absorpt_correction_type multi-scan
_exptl_absorpt_process_details
'SADABS-2012/1 (Bruker,2012) was used for absorption correction. wR2(int) was 0.0589 before and 0.0477 after correction.'
_exptl_crystal_colour clear
_exptl_crystal_density_diffrn 1.418
_exptl_crystal_description Block
_exptl_crystal_F_000 576
_exptl_crystal_recrystallization_method 'Re-crystallisation from solvent: '
_exptl_crystal_size_max 0.253
_exptl_crystal_size_mid 0.071
_exptl_crystal_size_min 0.067
_refine_diff_density_max 0.401
_refine_diff_density_min -0.240
_refine_diff_density_rms 0.053
_refine_ls_extinction_method none
_refine_ls_goodness_of_fit_ref 1.000
_refine_ls_hydrogen_treatment mixed
_refine_ls_matrix_type full
_refine_ls_number_parameters 175
_refine_ls_number_reflns 2898
_refine_ls_number_restraints 0
_refine_ls_restrained_S_all 1.000
_refine_ls_R_factor_all 0.0605
_refine_ls_R_factor_gt 0.0430
_refine_ls_shift/su_max 0.014
_refine_ls_shift/su_mean 0.001
_refine_ls_structure_factor_coef Fsqd
_refine_ls_weighting_details 'w=1/[\s^2^(Fo^2^)+(0.1017P)^2^] where P=(Fo^2^+2Fc^2^)/3'
_refine_ls_weighting_scheme calc
_refine_ls_wR_factor_gt 0.1239
_refine_ls_wR_factor_ref 0.1382
_reflns_Friedel_coverage 0.000
_reflns_number_gt 2275
_reflns_number_total 2898
_reflns_threshold_expression 'I > 2\s(I)'
_cod_data_source_file c5qo00315f2.cif
_cod_data_source_block aa006_0m
_cod_database_code 1553201
_shelxl_version_number 2013-4
_shelx_space_group_comment
; 
The symmetry employed for this shelxl refinement is uniquely defined 
by the following loop, which should always be used as a source of 
symmetry information in preference to the above space-group names. 
They are only intended as comments. 
;
_shelx_estimated_absorpt_t_max 0.993
_shelx_estimated_absorpt_t_min 0.973
_olex2_refinement_description
; 
1. Fixed Uiso 
 At 1.2 times of: 
  All C(H) groups, All C(H,H) groups 
 At 1.5 times of: 
  All C(H,H,H) groups, All O(H) groups 
2.a Ternary CH refined with riding coordinates: 
 C4(H4), C5(H5) 
2.b Secondary CH2 refined with riding coordinates: 
 C7(H7A,H7B), C8(H8A,H8B), C9(H9A,H9B), C10(H10A,H10B), C11(H11A,H11B) 
2.c Idealised Me refined as rotating group: 
 C12(H12A,H12B,H12C), C13(H13A,H13B,H13C) 
2.d Idealised tetrahedral OH refined as rotating group: 
 O4(H4A) 
;

loop_
_space_group_symop_operation_xyz
'x, y, z'
'-x+1/2, y+1/2, -z+1/2'
'-x, -y, -z'
'x-1/2, -y-1/2, z-1/2'

loop_
_atom_site_label
_atom_site_type_symbol
_atom_site_fract_x
_atom_site_fract_y
_atom_site_fract_z
_atom_site_U_iso_or_equiv
_atom_site_adp_type
_atom_site_occupancy
_atom_site_site_symmetry_order
_atom_site_calc_flag
_atom_site_refinement_flags_posn
C1 C 0.35651(13) 0.28955(17) 0.70018(11) 0.0121(3) Uani 1 1 d .
C2 C 0.40959(13) 0.35851(17) 0.81261(11) 0.0123(3) Uani 1 1 d .
C3 C 0.52883(13) 0.27380(17) 0.87923(11) 0.0130(3) Uani 1 1 d .
C4 C 0.49728(14) 0.11593(18) 0.89264(12) 0.0166(3) Uani 1 1 d .
H4 H 0.4252 0.0887 0.9206 0.020 Uiso 1 1 calc R
C5 C 0.52045(14) 0.03728(18) 0.80361(12) 0.0155(3) Uani 1 1 d .
H5 H 0.4645 -0.0453 0.7681 0.019 Uiso 1 1 calc R
C6 C 0.56178(13) 0.15360(16) 0.73746(11) 0.0116(3) Uani 1 1 d .
C7 C 0.65621(13) 0.10701(17) 0.68080(12) 0.0146(3) Uani 1 1 d .
H7A H 0.6116 0.0420 0.6209 0.018 Uiso 1 1 calc R
H7B H 0.7242 0.0495 0.7317 0.018 Uiso 1 1 calc R
C8 C 0.71956(14) 0.22860(18) 0.63585(12) 0.0174(3) Uani 1 1 d .
H8A H 0.7793 0.1840 0.6015 0.021 Uiso 1 1 calc R
H8B H 0.7712 0.2878 0.6968 0.021 Uiso 1 1 calc R
C9 C 0.63008(14) 0.33065(18) 0.55419(12) 0.0174(3) Uani 1 1 d .
H9A H 0.6823 0.3932 0.5224 0.021 Uiso 1 1 calc R
H9B H 0.5861 0.3944 0.5926 0.021 Uiso 1 1 calc R
C10 C 0.52852(15) 0.25317(18) 0.46275(12) 0.0171(3) Uani 1 1 d .
H10A H 0.5192 0.3067 0.3952 0.021 Uiso 1 1 calc R
H10B H 0.5603 0.1549 0.4542 0.021 Uiso 1 1 calc R
C11 C 0.39755(14) 0.23868(17) 0.47791(11) 0.0141(3) Uani 1 1 d .
H11A H 0.3679 0.3362 0.4913 0.017 Uiso 1 1 calc R
H11B H 0.3371 0.2019 0.4103 0.017 Uiso 1 1 calc R
C12 C 0.44698(15) 0.51544(17) 0.79528(12) 0.0164(3) Uani 1 1 d .
H12A H 0.4738 0.5663 0.8643 0.025 Uiso 1 1 calc GR
H12B H 0.3733 0.5654 0.7464 0.025 Uiso 1 1 calc GR
H12C H 0.5176 0.5145 0.7641 0.025 Uiso 1 1 calc GR
C13 C 0.30570(14) 0.35900(19) 0.86865(12) 0.0173(3) Uani 1 1 d .
H13A H 0.2732 0.2602 0.8700 0.026 Uiso 1 1 calc GR
H13B H 0.2356 0.4226 0.8295 0.026 Uiso 1 1 calc GR
H13C H 0.3418 0.3944 0.9424 0.026 Uiso 1 1 calc GR
N1 N 0.44245(11) 0.21530(14) 0.66347(9) 0.0117(3) Uani 1 1 d .
O1 O 0.24580(10) 0.31103(13) 0.64410(8) 0.0174(3) Uani 1 1 d .
O2 O 0.39273(9) 0.14322(11) 0.56517(8) 0.0128(3) Uani 1 1 d .
O3 O 0.61363(9) 0.26374(11) 0.81279(8) 0.0119(3) Uani 1 1 d .
O4 O 0.58960(10) 0.34900(13) 0.97128(8) 0.0182(3) Uani 1 1 d .
H4A H 0.6393 0.2931 1.0154 0.027 Uiso 1 1 calc GR
O5 O 0.60841(10) 0.02317(13) 0.90999(9) 0.0192(3) Uani 1 1 d .

loop_
_atom_site_aniso_label
_atom_site_aniso_U_11
_atom_site_aniso_U_22
_atom_site_aniso_U_33
_atom_site_aniso_U_23
_atom_site_aniso_U_13
_atom_site_aniso_U_12
C1 0.0109(6) 0.0157(8) 0.0102(7) 0.0022(6) 0.0039(5) 0.0005(6)
C2 0.0104(7) 0.0176(8) 0.0088(7) 0.0001(5) 0.0028(5) 0.0024(5)
C3 0.0110(7) 0.0206(9) 0.0079(7) -0.0001(6) 0.0038(5) 0.0024(6)
C4 0.0126(7) 0.0232(9) 0.0142(7) 0.0081(6) 0.0042(6) 0.0045(6)
C5 0.0126(7) 0.0171(8) 0.0148(7) 0.0025(6) 0.0011(6) 0.0013(6)
C6 0.0098(6) 0.0132(8) 0.0107(7) -0.0013(5) 0.0015(5) 0.0009(5)
C7 0.0120(7) 0.0182(8) 0.0134(7) -0.0013(6) 0.0037(5) 0.0034(6)
C8 0.0121(7) 0.0248(9) 0.0166(7) -0.0042(6) 0.0063(6) -0.0012(6)
C9 0.0170(7) 0.0178(9) 0.0199(8) -0.0002(6) 0.0094(6) -0.0026(6)
C10 0.0186(8) 0.0224(9) 0.0120(7) 0.0016(6) 0.0070(6) 0.0012(6)
C11 0.0142(7) 0.0189(8) 0.0081(7) 0.0017(6) 0.0019(5) 0.0025(6)
C12 0.0182(7) 0.0172(8) 0.0140(7) 0.0000(6) 0.0052(6) 0.0021(6)
C13 0.0138(7) 0.0258(9) 0.0140(7) -0.0004(6) 0.0065(6) 0.0027(6)
N1 0.0101(6) 0.0162(7) 0.0073(6) -0.0028(5) 0.0005(5) 0.0010(5)
O1 0.0107(5) 0.0264(7) 0.0129(5) -0.0018(5) 0.0006(4) 0.0043(4)
O2 0.0142(5) 0.0149(6) 0.0082(5) -0.0024(4) 0.0019(4) -0.0019(4)
O3 0.0102(5) 0.0161(6) 0.0097(5) -0.0035(4) 0.0036(4) -0.0006(4)
O4 0.0156(6) 0.0274(7) 0.0085(5) -0.0026(4) -0.0011(4) 0.0060(4)
O5 0.0177(5) 0.0234(7) 0.0154(6) 0.0061(5) 0.0033(4) 0.0075(5)

loop_
_atom_type_symbol
_atom_type_description
_atom_type_scat_dispersion_real
_atom_type_scat_dispersion_imag
_atom_type_scat_source
C C 0.0033 0.0016 'International Tables Vol C Tables 4.2.6.8 and 6.1.1.4'
H H 0.0000 0.0000 'International Tables Vol C Tables 4.2.6.8 and 6.1.1.4'
N N 0.0061 0.0033 'International Tables Vol C Tables 4.2.6.8 and 6.1.1.4'
O O 0.0106 0.0060 'International Tables Vol C Tables 4.2.6.8 and 6.1.1.4'

loop_
_geom_angle_atom_site_label_1
_geom_angle_atom_site_label_2
_geom_angle_atom_site_label_3
_geom_angle
N1 C1 C2 116.09(12)
O1 C1 C2 121.33(13)
O1 C1 N1 122.32(13)
C1 C2 C3 109.78(12)
C12 C2 C1 106.70(11)
C12 C2 C3 109.86(12)
C13 C2 C1 109.63(12)
C13 C2 C3 111.00(12)
C13 C2 C12 109.77(13)
C4 C3 C2 111.44(12)
O3 C3 C2 106.36(11)
O3 C3 C4 102.55(12)
O4 C3 C2 109.96(12)
O4 C3 C4 116.74(12)
O4 C3 O3 109.04(12)
C3 C4 H4 121.1
C5 C4 C3 106.46(12)
C5 C4 H4 121.1
O5 C4 C3 111.88(12)
O5 C4 H4 121.1
O5 C4 C5 59.26(9)
C4 C5 H5 121.2
C4 C5 C6 104.84(13)
C6 C5 H5 121.2
O5 C5 C4 60.11(9)
O5 C5 H5 121.2
O5 C5 C6 112.49(12)
C7 C6 C5 116.35(13)
N1 C6 C5 106.38(11)
N1 C6 C7 113.04(12)
O3 C6 C5 103.67(12)
O3 C6 C7 110.89(12)
O3 C6 N1 105.56(11)
C6 C7 H7A 108.2
C6 C7 H7B 108.2
C6 C7 C8 116.17(13)
H7A C7 H7B 107.4
C8 C7 H7A 108.2
C8 C7 H7B 108.2
C7 C8 H8A 108.1
C7 C8 H8B 108.1
C7 C8 C9 116.59(12)
H8A C8 H8B 107.3
C9 C8 H8A 108.1
C9 C8 H8B 108.1
C8 C9 H9A 108.6
C8 C9 H9B 108.6
C8 C9 C10 114.52(13)
H9A C9 H9B 107.6
C10 C9 H9A 108.6
C10 C9 H9B 108.6
C9 C10 H10A 108.4
C9 C10 H10B 108.4
H10A C10 H10B 107.5
C11 C10 C9 115.55(13)
C11 C10 H10A 108.4
C11 C10 H10B 108.4
C10 C11 H11A 108.6
C10 C11 H11B 108.6
H11A C11 H11B 107.6
O2 C11 C10 114.70(12)
O2 C11 H11A 108.6
O2 C11 H11B 108.6
C2 C12 H12A 109.5
C2 C12 H12B 109.5
C2 C12 H12C 109.5
H12A C12 H12B 109.5
H12A C12 H12C 109.5
H12B C12 H12C 109.5
C2 C13 H13A 109.5
C2 C13 H13B 109.5
C2 C13 H13C 109.5
H13A C13 H13B 109.5
H13A C13 H13C 109.5
H13B C13 H13C 109.5
C1 N1 C6 122.02(11)
C1 N1 O2 116.21(11)
O2 N1 C6 115.86(11)
N1 O2 C11 109.58(10)
C6 O3 C3 105.49(11)
C3 O4 H4A 109.5
C5 O5 C4 60.63(10)

loop_
_geom_bond_atom_site_label_1
_geom_bond_atom_site_label_2
_geom_bond_distance
C1 C2 1.5442(19)
C1 N1 1.3658(18)
C1 O1 1.2301(17)
C2 C3 1.5462(19)
C2 C12 1.540(2)
C2 C13 1.5318(19)
C3 C4 1.519(2)
C3 O3 1.4567(17)
C3 O4 1.3736(18)
C4 H4 1.0000
C4 C5 1.458(2)
C4 O5 1.4506(18)
C5 H5 1.0000
C5 C6 1.531(2)
C5 O5 1.4381(18)
C6 C7 1.5085(19)
C6 N1 1.4854(17)
C6 O3 1.4090(17)
C7 H7A 0.9900
C7 H7B 0.9900
C7 C8 1.528(2)
C8 H8A 0.9900
C8 H8B 0.9900
C8 C9 1.534(2)
C9 H9A 0.9900
C9 H9B 0.9900
C9 C10 1.541(2)
C10 H10A 0.9900
C10 H10B 0.9900
C10 C11 1.516(2)
C11 H11A 0.9900
C11 H11B 0.9900
C11 O2 1.4547(17)
C12 H12A 0.9800
C12 H12B 0.9800
C12 H12C 0.9800
C13 H13A 0.9800
C13 H13B 0.9800
C13 H13C 0.9800
N1 O2 1.4020(15)
O4 H4A 0.8400

loop_
_geom_hbond_atom_site_label_D
_geom_hbond_atom_site_label_H
_geom_hbond_atom_site_label_A
_geom_hbond_distance_DH
_geom_hbond_distance_HA
_geom_hbond_distance_DA
_geom_hbond_angle_DHA
_geom_hbond_site_symmetry_A
O4 H4A O1 0.84 1.98 2.8055(15) 166.9 4_666

loop_
_geom_torsion_atom_site_label_1
_geom_torsion_atom_site_label_2
_geom_torsion_atom_site_label_3
_geom_torsion_atom_site_label_4
_geom_torsion
C1 C2 C3 C4 -59.70(15)
C1 C2 C3 O3 51.31(15)
C1 C2 C3 O4 169.24(11)
C1 N1 O2 C11 91.21(14)
C2 C1 N1 C6 23.5(2)
C2 C1 N1 O2 175.26(11)
C2 C3 C4 C5 91.37(14)
C2 C3 C4 O5 154.26(11)
C2 C3 O3 C6 -77.64(14)
C3 C4 C5 C6 -1.66(15)
C3 C4 C5 O5 106.05(12)
C3 C4 O5 C5 -96.69(14)
C4 C3 O3 C6 39.46(13)
C4 C5 C6 C7 147.79(12)
C4 C5 C6 N1 -85.28(13)
C4 C5 C6 O3 25.78(14)
C5 C6 C7 C8 -166.97(13)
C5 C6 N1 C1 64.36(17)
C5 C6 N1 O2 -87.54(14)
C5 C6 O3 C3 -40.84(13)
C6 C5 O5 C4 94.69(14)
C6 C7 C8 C9 -58.36(18)
C6 N1 O2 C11 -115.23(13)
C7 C6 N1 C1 -166.75(13)
C7 C6 N1 O2 41.35(17)
C7 C6 O3 C3 -166.42(11)
C7 C8 C9 C10 -48.93(18)
C8 C9 C10 C11 97.59(16)
C9 C10 C11 O2 -67.18(18)
C10 C11 O2 N1 77.68(15)
C12 C2 C3 C4 -176.74(12)
C12 C2 C3 O3 -65.73(14)
C12 C2 C3 O4 52.19(15)
C13 C2 C3 C4 61.66(16)
C13 C2 C3 O3 172.67(12)
C13 C2 C3 O4 -69.40(16)
N1 C1 C2 C3 -25.70(18)
N1 C1 C2 C12 93.30(15)
N1 C1 C2 C13 -147.88(14)
N1 C6 C7 C8 69.47(16)
N1 C6 O3 C3 70.82(13)
O1 C1 C2 C3 160.08(14)
O1 C1 C2 C12 -80.92(17)
O1 C1 C2 C13 37.9(2)
O1 C1 N1 C6 -162.39(14)
O1 C1 N1 O2 -10.6(2)
O3 C3 C4 C5 -22.04(14)
O3 C3 C4 O5 40.85(14)
O3 C6 C7 C8 -48.84(17)
O3 C6 N1 C1 -45.38(17)
O3 C6 N1 O2 162.73(10)
O4 C3 C4 C5 -141.15(13)
O4 C3 C4 O5 -78.26(16)
O4 C3 O3 C6 163.83(12)
O5 C4 C5 C6 -107.71(12)
O5 C5 C6 C7 84.42(16)
O5 C5 C6 N1 -148.65(12)
O5 C5 C6 O3 -37.59(15)
